data_4107212
loop_
_publ_author_name
'Felix Schulz'
'Victor Sumerin'
'Sami Heikkinen'
'Bj\"orn Pedersen'
'Cong Wang'
'Michiko Atsumi'
'Markku Leskel\"a'
'Timo Repo'
'Pekka Pyykk\"o'
'Winfried Petry'
'Bernhard Rieger'

_publ_contact_author_address
;   Department of Chemistry
    University of Helsinki 
    P.O. Box 55
    FIN-00014 Helsinki 
    Finland
;
_publ_contact_author_email timo.repo@helsinki.fi
_publ_contact_author_fax '+358 9 191 50198'
_publ_contact_author_name '   Prof. Dr. Timo Repo'
_publ_contact_author_phone '+358 9 191 50194'
_publ_section_title
;
 Molecular Hydrogen Tweezers: Structure and Mechanisms by Neutron
 Diffraction, NMR, and Deuterium Labeling Studies in Solid and Solution
;
_journal_name_full 'Journal of the American Chemical Society'
_journal_page_first 20245
_journal_page_last 20257
_journal_paper_doi 10.1021/ja206394w
_journal_volume 133
_journal_year 2011
_chemical_compound_source 'see text'
_chemical_formula_moiety 'C28 H26 B F10 N, 0.5(C6 D6)'
_chemical_formula_sum 'C31 H26 B D3 F10 N'
_chemical_formula_weight 619.37
_chemical_name_systematic ?
_space_group_IT_number 2
_symmetry_cell_setting triclinic
_symmetry_Int_Tables_number 2
_symmetry_space_group_name_Hall '-P 1'
_symmetry_space_group_name_H-M 'P -1'
_atom_sites_solution_hydrogens ' ?'
_atom_sites_solution_primary ' ?'
_atom_sites_solution_secondary ' ?'
_audit_creation_date 'Aug 26 09:40:03 2011'
_audit_creation_method 'PLATON <TABLE ACC> option'
_cell_angle_alpha 86.77(5)
_cell_angle_beta 70.73(5)
_cell_angle_gamma 64.83(5)
_cell_formula_units_Z 2
_cell_length_a 10.587(10)
_cell_length_b 12.183(10)
_cell_length_c 12.52(1)
_cell_measurement_reflns_used 9010
_cell_measurement_temperature 10
_cell_measurement_theta_max 35
_cell_measurement_theta_min 4
_cell_volume 1373(2)
_computing_cell_refinement 'peakref (Duisenberg, Kron-Baatenburg & Schreurs, 2003)'
_computing_data_collection 'Bruker-Nonius Collect Bruker, 2007), locally modified'
_computing_data_reduction 'EVAL14 (Duisenberg, Kron-Baatenburg & Schreurs, 2003)'
_computing_publication_material 'PLATON (Spek, 2003)'
_computing_structure_refinement JANA2000
_diffrn_ambient_temperature 10
_diffrn_detector_area_resol_mean 18.4
_diffrn_measured_fraction_theta_full 0.4
_diffrn_measured_fraction_theta_max 0.59
_diffrn_measurement_device_type Mar345+FujiBasND
_diffrn_measurement_method 'roation method'
_diffrn_radiation_monochromator Cu-422
_diffrn_radiation_probe neutron
_diffrn_radiation_source 'FRM II'
_diffrn_radiation_wavelength 1.03000
_diffrn_reflns_limit_h_max 0
_diffrn_reflns_limit_h_min -14
_diffrn_reflns_limit_k_max 12
_diffrn_reflns_limit_k_min -19
_diffrn_reflns_limit_l_max 12
_diffrn_reflns_limit_l_min -12
_diffrn_reflns_number 9015
_diffrn_reflns_reduction_process
;
;
_diffrn_reflns_theta_full 40.1
_diffrn_reflns_theta_max 49
_diffrn_reflns_theta_min 4
_exptl_absorpt_coefficient_mu 0.004
_exptl_absorpt_correction_T_max 0.906
_exptl_absorpt_correction_T_min 0.844
_exptl_absorpt_correction_type 'integration from crystal shape'
_exptl_crystal_colour 'clear, colourless'
_exptl_crystal_density_diffrn 1.498
_exptl_crystal_density_method 'Not Measured'
_exptl_crystal_description prism
_exptl_crystal_F_000 0
_exptl_crystal_size_max 2
_exptl_crystal_size_mid 2
_exptl_crystal_size_min 2
_refine_diff_density_max 1.560
_refine_diff_density_min -1.400
_refine_ls_extinction_coef 88(2)
_refine_ls_extinction_method 'b-c type 1 lorent'
_refine_ls_goodness_of_fit_ref 1.420
_refine_ls_hydrogen_treatment refall
_refine_ls_matrix_type full
_refine_ls_number_parameters 295
_refine_ls_number_reflns 9015
_refine_ls_number_restraints 0
_refine_ls_R_factor_all 0.1315
_refine_ls_R_factor_gt 0.0659
_refine_ls_shift/su_max 0.001
_refine_ls_shift/su_mean 0.000
_refine_ls_structure_factor_coef F
_refine_ls_weighting_details W=1/(\S^2^(F)+0.0001F^2^)
_refine_ls_weighting_scheme sigma
_refine_ls_wR_factor_gt 0.0645
_refine_ls_wR_factor_ref 0.0714
_reflns_number_gt 5332
_reflns_number_total 9015
_reflns_threshold_expression i>2.5\s(i)
_cod_data_source_file ja206394w_si_001.cif
_cod_data_source_block global
_cod_original_formula_sum 'C31 H26 B1 D3 F10 N1'
_cod_database_code 4107212

loop_
_symmetry_equiv_pos_site_id
_symmetry_equiv_pos_as_xyz
1 x,y,z
2 -x,-y,-z

loop_
_atom_site_label
_atom_site_type_symbol
_atom_site_thermal_displace_type
_atom_site_fract_x
_atom_site_fract_y
_atom_site_fract_z
_atom_site_occupancy
_atom_site_U_iso_or_equiv
F19 F Uiso 0.9138(3) 0.7588(3) 0.7121(2) 1.000 0.0090(5)
F20 F Uiso 0.9602(3) 0.9439(3) 0.6154(2) 1.000 0.0091(5)
F21 F Uiso 0.7465(3) 1.1235(3) 0.5500(2) 1.000 0.0056(5)
F22 F Uiso 0.4818(3) 1.1154(3) 0.5917(2) 1.000 0.0091(5)
F23 F Uiso 0.4295(3) 0.9363(3) 0.6945(2) 1.000 0.0078(5)
F25 F Uiso 0.3651(3) 0.6974(3) 0.8964(2) 1.000 0.0050(5)
F26 F Uiso 0.1896(3) 0.6584(3) 0.8081(2) 1.000 0.0089(5)
F27 F Uiso 0.2595(3) 0.6248(3) 0.5805(2) 1.000 0.0089(5)
F28 F Uiso 0.5133(3) 0.6335(3) 0.4389(2) 1.000 0.0056(5)
F29 F Uiso 0.6905(3) 0.6729(3) 0.5248(2) 1.000 0.0067(5)
N8 N Uiso 0.84169(18) 0.41953(16) 0.79382(13) 1.000 0.0033(3)
C1 C Uiso 0.6333(2) 0.7094(2) 0.89126(18) 1.000 0.0025(4)
C2 C Uiso 0.5894(3) 0.8164(2) 0.9579(2) 1.000 0.0053(4)
C3 C Uiso 0.5680(3) 0.8209(2) 1.0742(2) 1.000 0.0061(4)
C4 C Uiso 0.5905(3) 0.7158(2) 1.12842(19) 1.000 0.0040(4)
C5 C Uiso 0.6368(3) 0.6064(2) 1.06537(19) 1.000 0.0038(4)
C6 C Uiso 0.6588(2) 0.6026(2) 0.94903(18) 1.000 0.0021(4)
C7 C Uiso 0.6978(3) 0.4800(2) 0.89278(19) 1.000 0.0038(4)
C9 C Uiso 0.9854(2) 0.3859(2) 0.82417(18) 1.000 0.0024(4)
C10 C Uiso 1.1198(3) 0.3167(2) 0.71866(19) 1.000 0.0054(4)
C11 C Uiso 1.1173(3) 0.2072(2) 0.66764(19) 1.000 0.0056(4)
C12 C Uiso 0.9825(3) 0.2528(2) 0.63018(19) 1.000 0.0058(4)
C13 C Uiso 0.8352(2) 0.3175(2) 0.72819(18) 1.000 0.0020(4)
C14 C Uiso 0.7164(3) 0.3787(3) 0.6723(2) 1.000 0.0070(4)
C15 C Uiso 0.7989(3) 0.2268(3) 0.8065(2) 1.000 0.0066(4)
C16 C Uiso 0.9857(3) 0.3135(2) 0.9264(2) 1.000 0.0061(4)
C17 C Uiso 0.9939(3) 0.5041(2) 0.8473(2) 1.000 0.0057(4)
C18 C Uiso 0.6716(3) 0.8342(2) 0.70630(19) 1.000 0.0032(4)
C19 C Uiso 0.8041(3) 0.8444(2) 0.68418(19) 1.000 0.0044(4)
C20 C Uiso 0.8308(3) 0.9400(2) 0.63378(19) 1.000 0.0053(4)
C21 C Uiso 0.7219(3) 1.0321(2) 0.60055(19) 1.000 0.0039(4)
C22 C Uiso 0.5874(3) 1.0278(2) 0.62165(19) 1.000 0.0048(4)
C23 C Uiso 0.5650(3) 0.9306(2) 0.67511(19) 1.000 0.0041(4)
C24 C Uiso 0.5374(2) 0.6892(2) 0.71545(18) 1.000 0.0022(4)
C25 C Uiso 0.4071(3) 0.6840(2) 0.78201(18) 1.000 0.0035(4)
C26 C Uiso 0.3132(3) 0.6628(2) 0.73866(19) 1.000 0.0052(4)
C27 C Uiso 0.3474(3) 0.6469(2) 0.62287(19) 1.000 0.0045(4)
C28 C Uiso 0.4762(3) 0.6509(2) 0.55151(19) 1.000 0.0040(4)
C29 C Uiso 0.5666(3) 0.6715(2) 0.59836(18) 1.000 0.0034(4)
B1 B Uiso 0.6568(3) 0.7112(3) 0.7561(2) 1.000 0.0019(5)
C1B C Uiso 0.1050(6) 0.9640(4) 0.9190(4) 0.500 0.0077(5)
C2B C Uiso 0.0207(5) 0.9316(4) 0.8704(4) 0.500 0.0115(10)
C3B C Uiso -0.1227(6) 0.9519(4) 0.9339(4) 0.500 0.0132(19)
C4B C Uiso -0.1862(4) 1.0035(4) 1.0445(3) 0.500 0.0062(9)
C5B C Uiso -0.1023(5) 1.0366(4) 1.0945(5) 0.500 0.0077(5)
C6B C Uiso 0.0387(5) 1.0160(5) 1.0307(4) 0.500 0.0103(9)
H1 H Uiso 0.7783(6) 0.6288(5) 0.7019(4) 1.000 0.0144(9)
H2 H Uiso 0.5712(7) 0.8995(6) 0.9186(5) 1.000 0.0225(11)
H3 H Uiso 0.5320(7) 0.9077(7) 1.1211(5) 1.000 0.0253(12)
H4 H Uiso 0.5721(6) 0.7179(6) 1.2190(5) 1.000 0.0212(11)
H5 H Uiso 0.6555(6) 0.5244(6) 1.1058(5) 1.000 0.0214(11)
H7A H Uiso 0.6114(6) 0.4898(5) 0.8598(4) 1.000 0.0176(10)
H7B H Uiso 0.6972(5) 0.4169(5) 0.9554(4) 1.000 0.0127(9)
H8 H Uiso 0.8396(5) 0.4862(5) 0.7388(4) 1.000 0.0124(9)
H10A H Uiso 1.1276(6) 0.3782(6) 0.6545(4) 1.000 0.0185(10)
H10B H Uiso 1.2182(7) 0.2891(6) 0.7434(5) 1.000 0.0220(11)
H11A H Uiso 1.1172(6) 0.1387(6) 0.7287(5) 1.000 0.0221(11)
H11B H Uiso 1.2185(6) 0.1633(6) 0.5938(5) 1.000 0.0198(10)
H12A H Uiso 0.9746(6) 0.1787(6) 0.5908(5) 1.000 0.0206(11)
H12B H Uiso 0.9913(6) 0.3164(6) 0.5653(5) 1.000 0.0200(11)
H14A H Uiso 0.7326(7) 0.4519(6) 0.6241(5) 1.000 0.0262(12)
H14B H Uiso 0.6041(7) 0.4150(7) 0.7326(5) 1.000 0.0267(12)
H14C H Uiso 0.7270(7) 0.3114(7) 0.6135(5) 1.000 0.0281(13)
H15A H Uiso 0.6947(6) 0.2682(6) 0.8746(5) 1.000 0.0219(11)
H15B H Uiso 0.8841(7) 0.1732(7) 0.8435(5) 1.000 0.0288(13)
H15C H Uiso 0.7877(7) 0.1642(6) 0.7554(5) 1.000 0.0246(12)
H16A H Uiso 0.8948(7) 0.3616(6) 1.0017(5) 1.000 0.0258(12)
H16B H Uiso 1.0866(7) 0.2968(6) 0.9432(5) 1.000 0.0259(12)
H16C H Uiso 0.9908(7) 0.2249(6) 0.9150(5) 1.000 0.0263(12)
H17A H Uiso 0.9785(7) 0.5652(6) 0.7808(5) 1.000 0.0251(12)
H17B H Uiso 1.1040(7) 0.4791(6) 0.8498(5) 1.000 0.0226(11)
H17C H Uiso 0.9147(6) 0.5523(6) 0.9298(5) 1.000 0.0212(11)
D1B D Uiso 0.21944 0.94849 0.86962 0.500 0.0312(16)
D2B D Uiso 0.06961 0.89024 0.78201 0.500 0.0281(14)
D3B D Uiso -0.18719 0.92641 0.89540 0.500 0.0271(14)
D4B D Uiso -0.30066 1.01919 1.09411 0.500 0.0198(12)
D5B D Uiso -0.15087 1.07791 1.18289 0.500 0.0235(13)
D6B D Uiso 0.10306 1.04156 1.06927 0.500 0.027(3)

loop_
_atom_type_symbol
_atom_type_description
_atom_type_scat_dispersion_real
_atom_type_scat_dispersion_imag
_atom_type_scat_source
N N 9.36 0 JANA2000
F F 5.654 0 JANA2000
B B 5.3 -0.213 JANA2000
D D 6.671 0 JANA2000
H H -3.739 0 JANA2000
C C 6.646 0 JANA2000

loop_
_geom_angle_atom_site_label_1
_geom_angle_atom_site_label_2
_geom_angle_atom_site_label_3
_geom_angle
_geom_angle_publ_flag
C7 N8 C9 114.54(18) yes
C7 N8 C13 109.2(2) yes
C9 N8 C13 117.37(17) yes
C9 N8 H8 104.8(4) no
C13 N8 H8 105.1(3) no
C7 N8 H8 104.4(3) no
C2 C1 C6 115.5(2) no
C2 C1 B1 120.6(2) yes
C6 C1 B1 123.9(2) yes
C1 C2 C3 123.4(2) no
C2 C3 C4 119.6(2) no
C3 C4 C5 119.2(2) no
C4 C5 C6 120.8(2) no
C1 C6 C7 123.0(2) no
C1 C6 C5 121.4(2) no
C5 C6 C7 115.3(2) no
N8 C7 C6 119.0(2) yes
N8 C9 C10 108.00(19) yes
C10 C9 C17 106.2(2) no
C16 C9 C17 110.3(2) no
N8 C9 C17 108.3(2) yes
C10 C9 C16 112.1(2) no
N8 C9 C16 111.7(2) yes
C9 C10 C11 114.7(2) no
C10 C11 C12 108.1(2) no
C11 C12 C13 113.3(2) no
N8 C13 C15 112.03(19) yes
C12 C13 C14 105.9(2) no
C14 C13 C15 109.8(2) no
N8 C13 C14 108.2(2) yes
C12 C13 C15 111.1(2) no
N8 C13 C12 109.6(2) yes
C19 C18 C23 114.0(2) no
C19 C18 B1 120.2(2) yes
C23 C18 B1 125.7(3) yes
F19 C19 C20 116.1(3) yes
F19 C19 C18 119.7(3) yes
C18 C19 C20 124.2(3) no
F20 C20 C19 120.9(3) yes
F20 C20 C21 119.7(3) yes
C19 C20 C21 119.4(3) no
F21 C21 C22 120.7(3) yes
C20 C21 C22 119.1(2) no
F21 C21 C20 120.3(3) yes
F22 C22 C23 120.9(3) yes
F22 C22 C21 119.9(3) yes
C21 C22 C23 119.3(3) no
F23 C23 C18 121.2(3) yes
F23 C23 C22 114.8(3) yes
C18 C23 C22 124.1(3) no
C29 C24 B1 118.2(2) yes
C25 C24 C29 113.3(2) no
C25 C24 B1 128.5(2) yes
F25 C25 C24 120.3(3) yes
F25 C25 C26 115.7(3) yes
C24 C25 C26 124.0(2) no
C25 C26 C27 119.9(3) no
F26 C26 C25 120.7(2) yes
F26 C26 C27 119.4(3) yes
F27 C27 C28 120.6(2) yes
F27 C27 C26 120.4(3) yes
C26 C27 C28 119.0(3) no
F28 C28 C27 120.2(3) yes
F28 C28 C29 120.8(3) yes
C27 C28 C29 119.1(2) no
C24 C29 C28 124.6(3) no
F29 C29 C24 119.2(3) yes
F29 C29 C28 116.2(2) yes
C3 C2 H2 117.6(4) no
C1 C2 H2 119.0(4) no
C2 C3 H3 119.5(4) no
C4 C3 H3 120.9(4) no
C3 C4 H4 120.7(4) no
C5 C4 H4 120.2(4) no
C4 C5 H5 120.1(4) no
C6 C5 H5 119.1(4) no
C6 C7 H7A 108.6(4) no
C6 C7 H7B 109.3(3) no
N8 C7 H7B 107.7(4) no
N8 C7 H7A 105.2(3) no
H7A C7 H7B 106.3(5) no
H10A C10 H10B 106.5(6) no
C9 C10 H10B 106.7(4) no
C11 C10 H10B 111.0(4) no
C9 C10 H10A 109.2(4) no
C11 C10 H10A 108.5(4) no
C10 C11 H11A 111.0(4) no
C10 C11 H11B 109.0(5) no
C12 C11 H11A 112.1(5) no
C12 C11 H11B 109.7(4) no
H11A C11 H11B 106.9(5) no
C13 C12 H12B 108.7(4) no
H12A C12 H12B 106.5(5) no
C13 C12 H12A 106.5(4) no
C11 C12 H12A 112.2(4) no
C11 C12 H12B 109.3(5) no
H14A C14 H14C 107.7(5) no
H14B C14 H14C 107.5(7) no
C13 C14 H14C 108.3(5) no
C13 C14 H14A 111.0(5) no
C13 C14 H14B 113.3(4) no
H14A C14 H14B 108.8(6) no
C13 C15 H15A 113.4(4) no
H15B C15 H15C 108.1(6) no
C13 C15 H15C 106.9(4) no
H15A C15 H15B 108.0(5) no
C13 C15 H15B 114.1(5) no
H15A C15 H15C 106.0(6) no
C9 C16 H16B 106.9(4) no
C9 C16 H16C 115.5(4) no
C9 C16 H16A 113.3(4) no
H16A C16 H16B 106.9(6) no
H16A C16 H16C 108.5(6) no
H16B C16 H16C 105.2(6) no
C9 C17 H17B 107.1(4) no
C9 C17 H17C 111.9(4) no
H17A C17 H17B 107.7(6) no
C9 C17 H17A 112.9(4) no
H17A C17 H17C 109.7(5) no
H17B C17 H17C 107.3(6) no
C2B C1B C6B 118.0(6) no
C1B C2B C3B 120.1(5) no
C2B C3B C4B 121.0(6) no
C3B C4B C5B 119.5(5) no
C4B C5B C6B 118.7(5) no
C1B C6B C5B 122.8(6) no
C2B C1B D1B 121.00 yes
C6B C1B D1B 121.00 yes
C3B C2B D2B 120.00 yes
C1B C2B D2B 120.00 yes
C4B C3B D3B 119.00 yes
C2B C3B D3B 119.00 yes
C3B C4B D4B 120.00 yes
C5B C4B D4B 120.00 yes
C4B C5B D5B 121.00 yes
C6B C5B D5B 121.00 yes
C1B C6B D6B 119.00 yes
C5B C6B D6B 119.00 yes
C18 B1 C24 109.8(2) yes
C1 B1 C24 116.7(2) yes
C1 B1 C18 112.1(2) yes
C1 B1 H1 109.6(3) no
C18 B1 H1 102.8(3) no
C24 B1 H1 104.8(4) no

loop_
_geom_bond_atom_site_label_1
_geom_bond_atom_site_label_2
_geom_bond_distance
_geom_bond_publ_flag
F19 C19 1.325(5) yes
F20 C20 1.333(5) yes
F21 C21 1.329(4) yes
F22 C22 1.321(5) yes
F23 C23 1.345(5) yes
F25 C25 1.349(3) yes
F26 C26 1.332(5) yes
F27 C27 1.332(5) yes
F28 C28 1.336(4) yes
F29 C29 1.338(4) yes
N8 C7 1.517(3) yes
N8 C9 1.569(4) yes
N8 C13 1.565(3) yes
N8 H8 1.033(6) no
C1 C6 1.419(3) no
C1 B1 1.627(4) yes
C1 C2 1.401(3) no
C2 C3 1.398(4) no
C3 C4 1.381(3) no
C4 C5 1.395(4) no
C5 C6 1.397(3) no
C6 C7 1.516(4) no
C9 C16 1.513(3) no
C9 C17 1.530(4) no
C9 C10 1.531(4) no
C10 C11 1.525(4) no
C11 C12 1.518(5) no
C12 C13 1.536(4) no
C13 C14 1.534(4) no
C13 C15 1.523(4) no
C18 C23 1.385(4) no
C18 B1 1.640(4) yes
C18 C19 1.396(5) no
C19 C20 1.384(4) no
C20 C21 1.387(4) no
C21 C22 1.383(5) no
C22 C23 1.397(4) no
C24 C29 1.404(3) no
C24 B1 1.630(5) yes
C24 C25 1.382(4) no
C25 C26 1.393(5) no
C26 C27 1.377(3) no
C27 C28 1.381(4) no
C28 C29 1.384(5) no
C2 H2 1.070(7) no
C3 H3 1.090(8) no
C4 H4 1.085(6) no
C5 H5 1.065(7) no
C7 H7A 1.083(8) no
C7 H7B 1.067(6) no
C10 H10A 1.075(6) no
C10 H10B 1.094(9) no
C11 H11A 1.100(7) no
C11 H11B 1.097(7) no
C12 H12A 1.099(7) no
C12 H12B 1.100(7) no
C14 H14A 1.091(7) no
C14 H14B 1.085(8) no
C14 H14C 1.078(8) no
C15 H15A 1.074(7) no
C15 H15B 1.093(9) no
C15 H15C 1.090(8) no
C16 H16A 1.069(7) no
C16 H16B 1.089(9) no
C16 H16C 1.073(7) no
C17 H17A 1.091(7) no
C17 H17B 1.083(9) no
C17 H17C 1.092(7) no
C1B C2B 1.417(9) no
C1B C6B 1.387(7) no
C2B C3B 1.380(9) no
C3B C4B 1.374(6) no
C4B C5B 1.430(8) no
C5B C6B 1.359(8) no
C1B D1B 1.1000 yes
C2B D2B 1.1000 yes
C3B D3B 1.1000 yes
C4B D4B 1.1000 yes
C5B D5B 1.1000 yes
C6B D6B 1.1000 yes
B1 H1 1.235(7) no

loop_
_geom_contact_atom_site_label_1
_geom_contact_atom_site_label_2
_geom_contact_distance
_geom_contact_site_symmetry_2
_geom_contact_publ_flag
F19 F20 2.652(5) . no
F19 C1 3.344(5) . no
F19 C17 3.366(5) . no
F20 F20 3.139(5) 2_776 no
F20 F21 2.895(5) 2_776 no
F20 F19 2.652(5) . no
F20 F21 2.718(5) . no
F21 C28 3.286(5) 2_676 no
F21 F22 2.720(6) . no
F21 F28 3.036(6) 2_676 no
F21 F20 2.895(5) 2_776 no
F21 F20 2.718(5) . no
F22 F29 3.072(5) 2_676 no
F22 F28 3.082(6) 2_676 no
F22 F21 2.720(6) . no
F22 F23 2.639(5) . no
F22 C11 3.328(6) 1_465 no
F23 F22 2.639(5) . no
F23 C29 3.044(5) . no
F23 C25 3.282(5) . no
F23 C4B 3.310(6) 2_577 no
F23 C24 2.760(5) . no
F25 C1B 3.193(7) . no
F25 C4B 3.305(6) 2_577 no
F25 C1 2.884(5) . no
F25 C5B 3.228(7) 2_577 no
F25 F26 2.658(6) . no
F25 C6 3.106(5) . no
F26 F25 2.658(6) . no
F26 C2B 3.032(6) . no
F26 F27 2.705(4) . no
F26 C16 3.182(5) 2_667 no
F26 C17 3.257(6) 1_455 no
F27 F28 2.730(5) . no
F27 C14 3.092(5) 2_666 no
F27 F28 3.002(6) 2_666 no
F27 F26 2.705(4) . no
F28 F27 3.002(6) 2_666 no
F28 F29 2.658(6) . no
F28 F27 2.730(5) . no
F28 F21 3.036(6) 2_676 no
F28 C14 3.231(6) 2_666 no
F28 C27 3.115(5) 2_666 no
F28 F22 3.082(6) 2_676 no
F29 C23 3.261(5) . no
F29 F22 3.072(5) 2_676 no
F29 C18 2.989(5) . no
F29 C11 3.313(5) 2_766 no
F29 F28 2.658(6) . no
F29 C10 3.078(5) 2_766 no
F19 D3B 2.7600 1_655 no
F19 H17A 2.358(8) . no
F19 H1 2.581(8) . no
F20 H12A 2.785(7) 2_766 no
F20 H15C 2.803(8) 1_565 no
F20 D2B 2.6300 1_655 no
F21 H14C 2.369(9) 1_565 no
F21 H15C 2.849(8) 1_565 no
F22 H11B 2.585(9) 1_465 no
F22 H10B 2.794(8) 1_465 no
F23 D4B 2.5100 2_577 no
F23 D1B 2.5100 . no
F25 H5 2.804(8) 2_667 no
F25 H7B 2.345(6) 2_667 no
F25 H7A 2.672(7) . no
F25 H15A 2.740(7) 2_667 no
F25 D1B 2.8400 . no
F26 H17B 2.666(8) 1_455 no
F26 D2B 2.6100 . no
F26 H16A 2.290(7) 2_667 no
F26 H5 2.569(8) 2_667 no
F27 H14A 2.739(7) 2_666 no
F27 H14C 2.485(7) 2_666 no
F28 H14C 2.637(9) 2_666 no
F28 H4 2.849(7) 1_554 no
F29 H1 2.621(7) . no
F29 H14A 2.822(8) . no
F29 H10A 2.328(6) 2_766 no
F29 H11B 2.734(8) 2_766 no
N8 B1 3.345(5) . no
N8 H1 2.646(6) . no
C1 F19 3.344(5) . no
C1 F25 2.884(5) . no
C1 C17 3.432(5) . no
C1B F25 3.193(7) . no
C1B C25 3.545(6) . no
C2 C19 3.523(5) . no
C2B F26 3.032(6) . no
C2B C15 3.581(7) 1_465 no
C2B C26 3.413(6) . no
C3B C15 3.515(6) 1_465 no
C3B C16 3.559(6) 2_667 no
C4B F23 3.310(6) 2_577 no
C4B F25 3.305(6) 2_577 no
C4B C16 3.596(6) 2_667 no
C5 C17 3.587(5) . no
C5B C25 3.514(6) 2_577 no
C5B F25 3.228(7) 2_577 no
C6 C17 3.036(5) . no
C6 F25 3.106(5) . no
C7 C24 3.532(5) . no
C10 F29 3.078(5) 2_766 no
C11 F22 3.328(6) 1_645 no
C11 F29 3.313(5) 2_766 no
C12 C20 3.600(5) 2_766 no
C14 C24 3.413(5) . no
C14 F28 3.231(6) 2_666 no
C14 C29 3.447(5) . no
C14 F27 3.092(5) 2_666 no
C15 C16 3.346(6) . no
C15 C2B 3.581(7) 1_645 no
C15 C3B 3.515(6) 1_645 no
C16 C15 3.346(6) . no
C16 C4B 3.596(6) 2_667 no
C16 F26 3.182(5) 2_667 no
C16 C3B 3.559(6) 2_667 no
C17 C6 3.036(5) . no
C17 C5 3.587(5) . no
C17 F26 3.257(6) 1_655 no
C17 F19 3.366(5) . no
C17 C1 3.432(5) . no
C18 F29 2.989(5) . no
C19 C2 3.523(5) . no
C20 C12 3.600(5) 2_766 no
C23 F29 3.261(5) . no
C23 C29 3.343(5) . no
C24 C7 3.532(5) . no
C24 C14 3.413(5) . no
C24 F23 2.760(5) . no
C25 C5B 3.514(6) 2_577 no
C25 C1B 3.545(6) . no
C25 F23 3.282(5) . no
C26 C2B 3.413(6) . no
C27 F28 3.115(5) 2_666 no
C28 F21 3.286(5) 2_676 no
C29 F23 3.044(5) . no
C29 C14 3.447(5) . no
C29 C23 3.343(5) . no
C1 H17C 2.961(8) . no
C1 H8 2.931(6) . no
C1B H16C 2.885(8) 1_465 no
C1B H15B 2.996(10) 1_465 no
C2 D3B 3.0600 1_655 no
C2B H15B 2.731(9) 1_465 no
C3 H2 3.076(8) 2_677 no
C3B H15B 2.885(9) 1_465 no
C3B H16C 2.982(9) 2_667 no
C4 H15A 2.955(9) 2_667 no
C4 H10B 2.952(9) 2_767 no
C4B H16C 2.814(9) 2_667 no
C5 H17C 2.674(8) . no
C5 H17B 3.018(9) 2_767 no
C5 H14B 3.034(8) 2_667 no
C5 H15A 3.007(8) 2_667 no
C5 H16A 2.982(8) . no
C5B H15B 2.900(10) 2_667 no
C5B H16C 2.882(8) 2_667 no
C5B H11A 3.002(9) 2_667 no
C6 H17C 2.439(8) . no
C6B H16C 2.794(9) 1_465 no
C6B H16C 3.096(9) 2_667 no
C6B H15B 2.702(9) 2_667 no
C7 H15A 2.618(8) . no
C7 H1 3.034(6) . no
C7 H17C 2.955(8) . no
C7 H14B 2.792(8) . no
C7 H16A 2.718(8) . no
C11 H15B 2.880(8) . no
C11 H16C 2.920(7) . no
C14 H7A 2.436(6) . no
C15 H7A 2.934(7) . no
C15 H7B 2.653(6) . no
C15 H16C 2.784(9) . no
C15 H11A 2.886(8) . no
C16 H15B 2.767(9) . no
C16 H7B 2.664(7) . no
C16 H11A 2.898(7) . no
C18 H2 2.546(7) . no
C19 D3B 2.9200 1_655 no
C19 H2 3.030(7) . no
C20 H12A 2.888(7) 2_766 no
C20 H15C 2.990(8) 1_565 no
C21 H15C 3.005(8) 1_565 no
C22 H3 3.056(7) 2_677 no
C23 H3 2.926(8) 2_677 no
C23 H2 3.070(7) . no
C24 H7A 2.933(6) . no
C24 H14A 2.769(7) . no
C25 H14B 3.006(9) . no
C25 H7A 2.829(7) . no
C25 D5B 2.9400 2_577 no
C25 H5 3.045(8) 2_667 no
C25 D1B 3.0100 . no
C26 D5B 2.9200 2_577 no
C26 D2B 2.7900 . no
C26 H5 2.896(7) 2_667 no
C29 H14A 2.574(8) . no
B1 N8 3.345(5) . no
B1 H8 2.566(7) . no
H1 F29 2.621(7) . no
H1 N8 2.646(6) . no
H1 H8 1.674(8) . no
H1 H17A 2.443(11) . no
H1 C7 3.034(6) . no
H1 F19 2.581(8) . no
D1B F23 2.5100 . no
D1B F25 2.8400 . no
D1B C25 3.0100 . no
H2 C19 3.030(7) . no
H2 C23 3.070(7) . no
H2 C3 3.076(8) 2_677 no
H2 H3 2.237(10) 2_677 no
H2 C18 2.546(7) . no
D2B F20 2.6300 1_455 no
D2B F26 2.6100 . no
D2B C26 2.7900 . no
H3 D4B 2.5900 1_655 no
H3 C22 3.056(7) 2_677 no
H3 C23 2.926(8) 2_677 no
H3 H2 2.237(10) 2_677 no
D3B C19 2.9200 1_455 no
D3B F19 2.7600 1_455 no
D3B C2 3.0600 1_455 no
H4 F28 2.849(7) 1_556 no
H4 H10B 2.384(11) 2_767 no
D4B F23 2.5100 2_577 no
D4B H3 2.5900 1_455 no
H5 H16A 2.427(10) . no
H5 H7B 2.166(8) . no
H5 C25 3.045(8) 2_667 no
H5 F25 2.804(8) 2_667 no
H5 F26 2.569(8) 2_667 no
H5 C26 2.896(7) 2_667 no
D5B C26 2.9200 2_577 no
D5B C25 2.9400 2_577 no
H7A C24 2.933(6) . no
H7A H14B 1.918(9) . no
H7A H15A 2.475(9) . no
H7A C25 2.829(7) . no
H7A F25 2.672(7) . no
H7A C14 2.436(6) . no
H7A C15 2.934(7) . no
H7B H16A 2.174(10) . no
H7B F25 2.345(6) 2_667 no
H7B H5 2.166(8) . no
H7B C15 2.653(6) . no
H7B C16 2.664(7) . no
H7B H15A 2.138(9) . no
H8 C1 2.931(6) . no
H8 H17A 2.266(10) . no
H8 H14A 2.250(10) . no
H8 B1 2.566(7) . no
H8 H1 1.674(8) . no
H10A H17A 2.425(9) . no
H10A H12B 2.445(10) . no
H10A F29 2.328(6) 2_766 no
H10B H17B 2.345(9) . no
H10B C4 2.952(9) 2_767 no
H10B H16B 2.413(9) . no
H10B F22 2.794(8) 1_645 no
H10B H4 2.384(11) 2_767 no
H11A C16 2.898(7) . no
H11A C15 2.886(8) . no
H11A C5B 3.002(9) 2_667 no
H11A H15B 2.275(11) . no
H11A H16C 2.314(9) . no
H11B F22 2.585(9) 1_645 no
H11B F29 2.734(8) 2_766 no
H12A H14C 2.350(11) . no
H12A H15C 2.400(10) . no
H12A C20 2.888(7) 2_766 no
H12A F20 2.785(7) 2_766 no
H12B H10A 2.445(10) . no
H12B H14A 2.394(11) . no
H14A F29 2.822(8) . no
H14A H8 2.250(10) . no
H14A C24 2.769(7) . no
H14A C29 2.574(8) . no
H14A H12B 2.394(11) . no
H14A F27 2.739(7) 2_666 no
H14B C25 3.006(9) . no
H14B C7 2.792(8) . no
H14B C5 3.034(8) 2_667 no
H14B H7A 1.918(9) . no
H14B H15A 2.567(10) . no
H14C H15C 2.490(10) . no
H14C F27 2.485(7) 2_666 no
H14C F28 2.637(9) 2_666 no
H14C F21 2.369(9) 1_545 no
H14C H12A 2.350(11) . no
H15A C7 2.618(8) . no
H15A C5 3.007(8) 2_667 no
H15A H14B 2.567(10) . no
H15A H7A 2.475(9) . no
H15A H7B 2.138(9) . no
H15A F25 2.740(7) 2_667 no
H15A C4 2.955(9) 2_667 no
H15B C1B 2.996(10) 1_645 no
H15B H16C 1.952(11) . no
H15B C5B 2.900(10) 2_667 no
H15B C6B 2.702(9) 2_667 no
H15B C2B 2.731(9) 1_645 no
H15B C3B 2.885(9) 1_645 no
H15B C11 2.880(8) . no
H15B C16 2.767(9) . no
H15B H11A 2.275(11) . no
H15C H14C 2.490(10) . no
H15C C20 2.990(8) 1_545 no
H15C F20 2.803(8) 1_545 no
H15C F21 2.849(8) 1_545 no
H15C C21 3.005(8) 1_545 no
H15C H12A 2.400(10) . no
H16A C5 2.982(8) . no
H16A F26 2.290(7) 2_667 no
H16A C7 2.718(8) . no
H16A H5 2.427(10) . no
H16A H7B 2.174(10) . no
H16A H17C 2.512(10) . no
H16B H10B 2.413(9) . no
H16B H17C 2.490(10) 2_767 no
H16B H17B 2.499(10) . no
H16C C6B 2.794(9) 1_645 no
H16C C1B 2.885(8) 1_645 no
H16C C5B 2.882(8) 2_667 no
H16C C11 2.920(7) . no
H16C C15 2.784(9) . no
H16C H11A 2.314(9) . no
H16C H15B 1.952(11) . no
H16C C3B 2.982(9) 2_667 no
H16C C4B 2.814(9) 2_667 no
H16C C6B 3.096(9) 2_667 no
H17A F19 2.358(8) . no
H17A H1 2.443(11) . no
H17A H10A 2.425(9) . no
H17A H8 2.266(10) . no
H17B H16B 2.499(10) . no
H17B H10B 2.345(9) . no
H17B F26 2.666(8) 1_655 no
H17B C5 3.018(9) 2_767 no
H17C H16B 2.490(10) 2_767 no
H17C C1 2.961(8) . no
H17C C5 2.674(8) . no
H17C C6 2.439(8) . no
H17C C7 2.955(8) . no
H17C H16A 2.512(10) . no

loop_
_geom_hbond_atom_site_label_D
_geom_hbond_atom_site_label_H
_geom_hbond_atom_site_label_A
_geom_hbond_distance_DH
_geom_hbond_distance_HA
_geom_hbond_distance_DA
_geom_hbond_angle_DHA
_geom_hbond_site_symmetry_A
_geom_hbond_publ_flag
N8 H8 H1 1.033(6) 1.674(8) 2.646(6) 154.9(5) . yes
C1B D1B F23 1.1000 2.5100 3.545(7) 156.00 . yes
C4B D4B F23 1.1000 2.5100 3.310(6) 128.00 2_577 yes
C7 H7B F25 1.067(6) 2.345(6) 3.392(5) 166.4(5) 2_667 yes
C10 H10A F29 1.075(6) 2.328(6) 3.078(5) 125.4(5) 2_766 yes
C14 H14C F21 1.078(8) 2.369(9) 3.389(6) 157.4(5) 1_545 yes
C14 H14C F27 1.078(8) 2.485(7) 3.092(5) 114.5(5) 2_666 yes
C16 H16A F26 1.069(7) 2.290(7) 3.182(5) 139.9(5) 2_667 yes
C17 H17A F19 1.091(7) 2.358(8) 3.366(5) 153.0(5) . yes

loop_
_geom_torsion_atom_site_label_1
_geom_torsion_atom_site_label_2
_geom_torsion_atom_site_label_3
_geom_torsion_atom_site_label_4
_geom_torsion
_geom_torsion_publ_flag
C7 N8 C13 C14 66.9(2) no
C9 N8 C13 C14 -160.65(19) no
C7 N8 C13 C15 -54.3(3) no
C9 N8 C13 C15 78.2(3) no
C7 N8 C9 C17 -70.0(2) no
C13 N8 C9 C17 159.91(18) no
C9 N8 C7 C6 62.9(3) no
C13 N8 C7 C6 -163.2(2) no
C7 N8 C9 C10 175.35(18) no
C13 N8 C9 C10 45.3(2) no
C7 N8 C9 C16 51.6(2) no
C13 N8 C9 C16 -78.4(2) no
C7 N8 C13 C12 -178.11(18) no
C9 N8 C13 C12 -45.6(2) no
C2 C1 B1 C24 -111.1(3) no
B1 C1 C6 C5 180.0(3) no
C6 C1 B1 C18 -161.4(3) no
C6 C1 C2 C3 -1.4(4) no
B1 C1 C2 C3 -179.7(3) no
C2 C1 C6 C5 1.8(4) no
B1 C1 C6 C7 -5.6(4) no
C2 C1 C6 C7 176.2(3) no
C6 C1 B1 C24 70.8(3) no
C2 C1 B1 C18 16.7(4) no
C1 C2 C3 C4 0.0(5) no
C2 C3 C4 C5 1.1(5) no
C3 C4 C5 C6 -0.7(5) no
C4 C5 C6 C1 -0.8(5) no
C4 C5 C6 C7 -175.6(3) no
C1 C6 C7 N8 63.3(3) no
C5 C6 C7 N8 -122.0(3) no
C17 C9 C10 C11 -169.1(2) no
C16 C9 C10 C11 70.3(3) no
N8 C9 C10 C11 -53.1(3) no
C9 C10 C11 C12 61.7(3) no
C10 C11 C12 C13 -60.4(3) no
C11 C12 C13 C15 -71.9(3) no
C11 C12 C13 C14 169.0(2) no
C11 C12 C13 N8 52.5(2) no
C23 C18 C19 F19 178.8(2) no
C23 C18 C19 C20 -1.2(3) no
B1 C18 C23 F23 6.8(4) no
B1 C18 C23 C22 -172.8(2) no
C19 C18 B1 C24 -151.4(2) no
C23 C18 B1 C24 23.8(3) no
B1 C18 C19 F19 -5.4(3) no
B1 C18 C19 C20 174.6(2) no
C19 C18 C23 F23 -177.7(2) no
C19 C18 C23 C22 2.7(3) no
C19 C18 B1 C1 77.3(3) no
C23 C18 B1 C1 -107.5(3) no
F19 C19 C20 F20 -0.1(4) no
C18 C19 C20 F20 179.9(2) no
C18 C19 C20 C21 -1.0(4) no
F19 C19 C20 C21 179.0(2) no
F20 C20 C21 F21 0.4(4) no
F20 C20 C21 C22 -179.1(2) no
C19 C20 C21 C22 1.8(3) no
C19 C20 C21 F21 -178.7(2) no
F21 C21 C22 F22 -0.2(4) no
C20 C21 C22 C23 -0.4(3) no
F21 C21 C22 C23 -179.9(2) no
C20 C21 C22 F22 179.3(2) no
C21 C22 C23 C18 -2.0(4) no
F22 C22 C23 F23 -1.3(3) no
F22 C22 C23 C18 178.3(2) no
C21 C22 C23 F23 178.4(2) no
C29 C24 C25 C26 0.3(3) no
B1 C24 C25 F25 -0.4(4) no
B1 C24 C25 C26 -179.0(2) no
C25 C24 C29 F29 -179.2(2) no
C25 C24 C29 C28 0.1(3) no
B1 C24 C29 F29 0.2(4) no
B1 C24 C29 C28 179.5(2) no
C29 C24 B1 C1 -170.4(2) no
C29 C24 C25 F25 179.0(2) no
C25 C24 B1 C1 8.9(4) no
C25 C24 B1 C18 -120.1(3) no
C29 C24 B1 C18 60.7(3) no
F25 C25 C26 F26 1.0(4) no
F25 C25 C26 C27 -179.5(2) no
C24 C25 C26 F26 179.7(3) no
C24 C25 C26 C27 -0.8(4) no
F26 C26 C27 C28 -179.6(3) no
C25 C26 C27 F27 179.0(3) no
C25 C26 C27 C28 0.8(3) no
F26 C26 C27 F27 -1.4(4) no
F27 C27 C28 F28 0.5(4) no
F27 C27 C28 C29 -178.6(3) no
C26 C27 C28 F28 178.8(3) no
C26 C27 C28 C29 -0.4(3) no
C27 C28 C29 F29 179.2(2) no
C27 C28 C29 C24 -0.1(4) no
F28 C28 C29 C24 -179.2(3) no
F28 C28 C29 F29 0.1(4) no
C6B C1B C2B C3B -0.1(7) no
C2B C1B C6B C5B 0.1(8) no
C1B C2B C3B C4B 0.0(7) no
C2B C3B C4B C5B 0.0(7) no
C3B C4B C5B C6B 0.1(7) no
C4B C5B C6B C1B -0.1(8) no
